data_9008975
loop_
_publ_author_name
'Wyckoff, R. W. G.'

_publ_section_title
;
 Second edition. Interscience Publishers, New York, New York
;
_journal_name_full 'Crystal Structures'
_journal_page_first 85
_journal_page_last 237
_journal_volume 1
_journal_year 1963
_chemical_formula_structural TaN
_chemical_formula_sum 'N Ta'
_space_group_IT_number 191
_symmetry_space_group_name_Hall '-P 6 2'
_symmetry_space_group_name_H-M 'P 6/m m m'
_cell_angle_alpha 90
_cell_angle_beta 90
_cell_angle_gamma 120
_cell_length_a 5.191
_cell_length_b 5.191
_cell_length_c 2.908
_cell_formula_units_Z 3
_cell_volume 67.862
_database_code_amcsd 0011653
_exptl_crystal_density_diffrn 14.311
_cod_original_formula_sum 'Ta N'
_cod_database_code 9008975
_amcsd_formula_title TaN

loop_
_space_group_symop_operation_xyz
x,y,z
-x,-x+y,z
x,x-y,-z
-x+y,-x,-z
x-y,x,z
-y,-x,z
y,x,-z
y,-x+y,-z
-y,x-y,z
x-y,-y,z
-x+y,y,-z
x,y,-z
-x,-y,z
x,x-y,z
-x,-x+y,-z
x-y,x,-z
-x+y,-x,z
y,x,z
-y,-x,-z
-y,x-y,-z
y,-x+y,z
-x+y,y,z
x-y,-y,-z
-x,-y,-z

loop_
_atom_site_label
_atom_site_fract_x
_atom_site_fract_y
_atom_site_fract_z
Ta1 0.00000 0.00000 0.00000
Ta2 0.33333 0.66667 0.50000
N 0.50000 0.00000 0.00000

loop_
_cod_related_entry_id
_cod_related_entry_database
_cod_related_entry_code
1 AMCSD 0011653
